data_7133744
loop_
_publ_author_name
'Jena, Rohan'
'Rahimi, Faruk Ahamed'
'Nath Das, Tarak'
'Mondal, Soumya Kanti'
'Chauhan, Jatin'
'Maji, Tapas Kumar'

_publ_section_title
;
 Modulating photophysical properties in a flexible porous host by
 regulating guest-assisted charge transfer interactions.
;
_journal_issue 86
_journal_name_full 'Chemical communications (Cambridge, England)'
_journal_page_first 12581
_journal_page_last 12584
_journal_paper_doi 10.1039/d4cc03630a
_journal_volume 60
_journal_year 2024
_chemical_formula_sum 'C36 H22 N2 O4 S Zn'
_chemical_formula_weight 643.98
_space_group_crystal_system monoclinic
_space_group_IT_number 14
_space_group_name_Hall '-P 2ybc'
_space_group_name_H-M_alt 'P 1 21/c 1'
_atom_sites_solution_hydrogens geom
_audit_creation_method SHELXL-2018/3
_audit_update_record
;
2024-07-13 deposited with the CCDC.	2024-09-20 downloaded from the CCDC.
;
_cell_angle_alpha 90
_cell_angle_beta 100.522(2)
_cell_angle_gamma 90
_cell_formula_units_Z 4
_cell_length_a 7.9306(3)
_cell_length_b 17.5614(8)
_cell_length_c 20.1609(9)
_cell_measurement_reflns_used 5009
_cell_measurement_temperature 298(2)
_cell_measurement_theta_max 20.38
_cell_measurement_theta_min 2.32
_cell_volume 2760.6(2)
_computing_structure_refinement 'SHELXL-2018/3 (Sheldrick, 2018)'
_computing_structure_solution 'SHELXT 2018/2 (Sheldrick, 2018)'
_diffrn_ambient_temperature 298(2)
_diffrn_measured_fraction_theta_full 1.000
_diffrn_measured_fraction_theta_max 1.000
_diffrn_measurement_device_type 'Bruker APEX-II CCD'
_diffrn_measurement_method '\f and \w scans'
_diffrn_radiation_type MoK\a
_diffrn_radiation_wavelength 0.71073
_diffrn_reflns_av_R_equivalents 0.2125
_diffrn_reflns_av_unetI/netI 0.1109
_diffrn_reflns_Laue_measured_fraction_full 1.000
_diffrn_reflns_Laue_measured_fraction_max 1.000
_diffrn_reflns_limit_h_max 9
_diffrn_reflns_limit_h_min -9
_diffrn_reflns_limit_k_max 21
_diffrn_reflns_limit_k_min -21
_diffrn_reflns_limit_l_max 24
_diffrn_reflns_limit_l_min -24
_diffrn_reflns_number 64519
_diffrn_reflns_point_group_measured_fraction_full 1.000
_diffrn_reflns_point_group_measured_fraction_max 1.000
_diffrn_reflns_theta_full 25.999
_diffrn_reflns_theta_max 25.999
_diffrn_reflns_theta_min 2.055
_diffrn_source Mo
_exptl_absorpt_coefficient_mu 1.013
_exptl_crystal_colour Yellow
_exptl_crystal_density_diffrn 1.549
_exptl_crystal_description Clear
_exptl_crystal_F_000 1320
_exptl_crystal_size_max 0.169
_exptl_crystal_size_mid 0.147
_exptl_crystal_size_min 0.112
_refine_diff_density_max 0.628
_refine_diff_density_min -0.340
_refine_diff_density_rms 0.078
_refine_ls_extinction_coef 0.0025(5)
_refine_ls_extinction_expression Fc^*^=kFc[1+0.001xFc^2^\l^3^/sin(2\q)]^-1/4^
_refine_ls_extinction_method 'SHELXL-2018/3 (Sheldrick 2018)'
_refine_ls_goodness_of_fit_ref 1.009
_refine_ls_hydrogen_treatment constr
_refine_ls_matrix_type full
_refine_ls_number_parameters 398
_refine_ls_number_reflns 5426
_refine_ls_number_restraints 0
_refine_ls_restrained_S_all 1.009
_refine_ls_R_factor_all 0.1325
_refine_ls_R_factor_gt 0.0592
_refine_ls_shift/su_max 0.000
_refine_ls_shift/su_mean 0.000
_refine_ls_structure_factor_coef Fsqd
_refine_ls_weighting_details 'w=1/[\s^2^(Fo^2^)+(0.0474P)^2^+2.3004P] where P=(Fo^2^+2Fc^2^)/3'
_refine_ls_weighting_scheme calc
_refine_ls_wR_factor_gt 0.1242
_refine_ls_wR_factor_ref 0.1613
_reflns_Friedel_coverage 0.000
_reflns_number_gt 2969
_reflns_number_total 5426
_reflns_threshold_expression 'I > 2\s(I)'
_cod_data_source_file d4cc03630a2.cif
_cod_data_source_block 1_DBT
_cod_depositor_comments 'Adding full bibliography for 7133742--7133745.cif.'
_cod_original_sg_symbol_H-M 'P 21/c'
_cod_database_code 7133744
_shelx_shelxl_version_number 2018/3
_shelx_space_group_comment
;
The symmetry employed for this shelxl refinement is uniquely defined
by the following loop, which should always be used as a source of
symmetry information in preference to the above space-group names.
They are only intended as comments.
;

loop_
_space_group_symop_operation_xyz
'x, y, z'
'-x, y+1/2, -z+1/2'
'-x, -y, -z'
'x, -y-1/2, z-1/2'

loop_
_atom_site_label
_atom_site_type_symbol
_atom_site_fract_x
_atom_site_fract_y
_atom_site_fract_z
_atom_site_U_iso_or_equiv
_atom_site_adp_type
_atom_site_occupancy
_atom_site_site_symmetry_order
_atom_site_calc_flag
_atom_site_refinement_flags_posn
_atom_site_refinement_flags_adp
_atom_site_refinement_flags_occupancy
_atom_site_disorder_assembly
_atom_site_disorder_group
Zn1 Zn 0.57054(7) 0.75039(4) 0.64524(3) 0.0411(2) Uani 1 1 d . . . . .
S1 S 1.2200(2) 0.73771(9) 0.92642(7) 0.0572(4) Uani 1 1 d . . . . .
O1 O 0.5207(5) 0.8842(3) 0.5849(2) 0.0777(14) Uani 1 1 d . . . . .
O2 O 0.3477(5) 0.7926(2) 0.60631(17) 0.0536(10) Uani 1 1 d . . . . .
O3 O 0.5552(5) 0.6253(2) 0.57212(18) 0.0570(10) Uani 1 1 d . . . . .
O4 O 0.7504(4) 0.7152(2) 0.59790(17) 0.0476(9) Uani 1 1 d . . . . .
N1 N 0.6983(5) 0.8065(2) 0.73107(19) 0.0401(10) Uani 1 1 d . . . . .
N2 N 0.5204(5) 0.6766(2) 0.7208(2) 0.0402(10) Uani 1 1 d . . . . .
C1 C -0.0823(6) 0.9860(3) 0.5048(2) 0.0417(13) Uani 1 1 d . . . . .
C2 C -0.0927(7) 0.9181(3) 0.5396(3) 0.0498(14) Uani 1 1 d . . . . .
H2 H -0.198481 0.900057 0.546435 0.060 Uiso 1 1 calc R U . . .
C3 C 0.0543(7) 0.8781(3) 0.5637(3) 0.0485(14) Uani 1 1 d . . . . .
H3 H 0.045751 0.832580 0.586485 0.058 Uiso 1 1 calc R U . . .
C4 C 0.2173(7) 0.9033(3) 0.5554(2) 0.0451(14) Uani 1 1 d . . . . .
C5 C 0.2316(7) 0.9695(3) 0.5224(3) 0.0470(14) Uani 1 1 d . . . . .
H5 H 0.339495 0.986508 0.517178 0.056 Uiso 1 1 calc R U . . .
C6 C 0.3769(8) 0.8586(4) 0.5840(3) 0.0515(15) Uani 1 1 d . . . . .
C7 C 1.0864(6) 0.5129(3) 0.5042(2) 0.0354(12) Uani 1 1 d . . . . .
C8 C 1.1277(6) 0.5853(3) 0.5336(2) 0.0421(13) Uani 1 1 d . . . . .
H8 H 1.239503 0.603351 0.538708 0.051 Uiso 1 1 calc R U . . .
C9 C 1.0045(7) 0.6289(3) 0.5546(2) 0.0423(13) Uani 1 1 d . . . . .
H9 H 1.033952 0.676011 0.574354 0.051 Uiso 1 1 calc R U . . .
C10 C 0.8345(6) 0.6034(3) 0.5468(2) 0.0384(12) Uani 1 1 d . . . . .
C11 C 0.7905(6) 0.5347(3) 0.5187(2) 0.0391(12) Uani 1 1 d . . . . .
H11 H 0.677592 0.518173 0.514221 0.047 Uiso 1 1 calc R U . . .
C12 C 0.7008(7) 0.6504(3) 0.5726(2) 0.0421(13) Uani 1 1 d . . . . .
C13 C 0.7895(7) 0.8706(3) 0.7352(3) 0.0514(14) Uani 1 1 d . . . . .
H13 H 0.801059 0.895665 0.695652 0.062 Uiso 1 1 calc R U . . .
C14 C 0.8690(7) 0.9016(4) 0.7975(3) 0.0615(17) Uani 1 1 d . . . . .
H14 H 0.930855 0.946745 0.798979 0.074 Uiso 1 1 calc R U . . .
C15 C 0.8542(7) 0.8648(4) 0.8551(3) 0.0584(16) Uani 1 1 d . . . . .
H15 H 0.907434 0.884730 0.896366 0.070 Uiso 1 1 calc R U . . .
C16 C 0.7599(7) 0.7972(3) 0.8534(3) 0.0467(14) Uani 1 1 d . . . . .
C17 C 0.7365(7) 0.7549(4) 0.9121(3) 0.0587(16) Uani 1 1 d . . . . .
H17 H 0.784253 0.772816 0.954845 0.070 Uiso 1 1 calc R U . . .
C18 C 0.6462(8) 0.6895(4) 0.9059(3) 0.0615(17) Uani 1 1 d . . . . .
H18 H 0.633609 0.662857 0.944518 0.074 Uiso 1 1 calc R U . . .
C19 C 0.5691(7) 0.6599(3) 0.8412(3) 0.0472(14) Uani 1 1 d . . . . .
C20 C 0.4776(7) 0.5917(4) 0.8331(3) 0.0589(16) Uani 1 1 d . . . . .
H20 H 0.464053 0.562787 0.870411 0.071 Uiso 1 1 calc R U . . .
C21 C 0.4086(8) 0.5682(4) 0.7698(3) 0.0621(17) Uani 1 1 d . . . . .
H21 H 0.345431 0.523326 0.763405 0.075 Uiso 1 1 calc R U . . .
C22 C 0.4329(7) 0.6114(3) 0.7147(3) 0.0510(14) Uani 1 1 d . . . . .
H22 H 0.386116 0.594096 0.671629 0.061 Uiso 1 1 calc R U . . .
C23 C 0.5885(6) 0.7003(3) 0.7839(2) 0.0391(12) Uani 1 1 d . . . . .
C24 C 0.6840(6) 0.7699(3) 0.7893(2) 0.0380(13) Uani 1 1 d . . . . .
C25 C 1.1190(7) 0.6860(3) 0.8573(2) 0.0467(14) Uani 1 1 d . . . . .
C26 C 1.0337(7) 0.6169(4) 0.8597(3) 0.0624(17) Uani 1 1 d . . . . .
H26 H 1.027185 0.594556 0.900952 0.075 Uiso 1 1 calc R U . . .
C27 C 0.9588(8) 0.5818(4) 0.8001(3) 0.0668(18) Uani 1 1 d . . . . .
H27 H 0.903626 0.535165 0.800872 0.080 Uiso 1 1 calc R U . . .
C28 C 0.9672(8) 0.6171(4) 0.7390(3) 0.0609(17) Uani 1 1 d . . . . .
H28 H 0.915214 0.593882 0.698992 0.073 Uiso 1 1 calc R U . . .
C29 C 1.0494(7) 0.6847(4) 0.7362(3) 0.0551(16) Uani 1 1 d . . . . .
H29 H 1.053319 0.707095 0.694734 0.066 Uiso 1 1 calc R U . . .
C30 C 1.1275(7) 0.7201(3) 0.7957(3) 0.0452(14) Uani 1 1 d . . . . .
C31 C 1.2196(6) 0.7914(3) 0.8046(2) 0.0426(13) Uani 1 1 d . . . . .
C32 C 1.2556(7) 0.8439(4) 0.7573(3) 0.0565(16) Uani 1 1 d . . . . .
H32 H 1.220668 0.834342 0.711531 0.068 Uiso 1 1 calc R U . . .
C33 C 1.3419(8) 0.9093(4) 0.7779(4) 0.0708(19) Uani 1 1 d . . . . .
H33 H 1.363989 0.944233 0.745868 0.085 Uiso 1 1 calc R U . . .
C34 C 1.3969(8) 0.9247(4) 0.8454(4) 0.0714(19) Uani 1 1 d . . . . .
H34 H 1.455181 0.969771 0.858284 0.086 Uiso 1 1 calc R U . . .
C35 C 1.3669(7) 0.8744(4) 0.8936(3) 0.0613(16) Uani 1 1 d . . . . .
H35 H 1.406014 0.884308 0.939117 0.074 Uiso 1 1 calc R U . . .
C36 C 1.2764(7) 0.8079(3) 0.8730(3) 0.0477(14) Uani 1 1 d . . . . .

loop_
_atom_site_aniso_label
_atom_site_aniso_U_11
_atom_site_aniso_U_22
_atom_site_aniso_U_33
_atom_site_aniso_U_23
_atom_site_aniso_U_13
_atom_site_aniso_U_12
Zn1 0.0401(4) 0.0457(4) 0.0369(3) -0.0012(3) 0.0051(2) 0.0137(3)
S1 0.0650(10) 0.0711(12) 0.0356(7) 0.0075(7) 0.0096(7) 0.0018(8)
O1 0.044(3) 0.092(4) 0.094(3) 0.026(3) 0.002(2) 0.022(3)
O2 0.055(2) 0.057(3) 0.047(2) 0.003(2) 0.0050(18) 0.025(2)
O3 0.042(2) 0.064(3) 0.067(3) -0.012(2) 0.0164(19) 0.011(2)
O4 0.048(2) 0.046(2) 0.051(2) -0.0040(19) 0.0145(18) 0.0124(19)
N1 0.043(3) 0.032(3) 0.045(3) -0.004(2) 0.008(2) 0.013(2)
N2 0.037(2) 0.042(3) 0.041(3) -0.003(2) 0.0056(19) 0.007(2)
C1 0.041(3) 0.047(4) 0.034(3) -0.010(3) -0.001(2) 0.007(3)
C2 0.043(3) 0.054(4) 0.049(3) -0.007(3) 0.002(3) 0.005(3)
C3 0.048(3) 0.046(4) 0.047(3) -0.003(3) -0.002(3) 0.018(3)
C4 0.046(3) 0.052(4) 0.034(3) 0.000(3) -0.002(2) 0.014(3)
C5 0.038(3) 0.052(4) 0.046(3) -0.004(3) -0.005(2) 0.006(3)
C6 0.047(4) 0.062(4) 0.042(3) -0.003(3) 0.000(3) 0.028(3)
C7 0.039(3) 0.038(3) 0.028(3) 0.010(2) 0.005(2) 0.008(2)
C8 0.038(3) 0.050(4) 0.039(3) -0.006(3) 0.006(2) 0.002(3)
C9 0.046(3) 0.040(3) 0.041(3) -0.006(2) 0.008(2) 0.010(3)
C10 0.047(3) 0.039(3) 0.031(3) 0.000(2) 0.011(2) 0.013(3)
C11 0.031(3) 0.047(3) 0.041(3) 0.004(3) 0.013(2) 0.003(2)
C12 0.043(3) 0.048(4) 0.035(3) 0.005(3) 0.008(2) 0.014(3)
C13 0.048(3) 0.045(4) 0.063(4) -0.002(3) 0.013(3) 0.010(3)
C14 0.053(4) 0.049(4) 0.080(5) -0.017(4) 0.008(3) -0.008(3)
C15 0.051(4) 0.061(4) 0.057(4) -0.022(3) -0.004(3) 0.012(3)
C16 0.044(3) 0.052(4) 0.041(3) -0.009(3) -0.001(2) 0.014(3)
C17 0.060(4) 0.076(5) 0.035(3) -0.010(3) -0.004(3) 0.018(4)
C18 0.068(4) 0.073(5) 0.042(3) 0.009(3) 0.008(3) 0.024(4)
C19 0.044(3) 0.051(4) 0.047(3) 0.003(3) 0.008(3) 0.015(3)
C20 0.058(4) 0.056(4) 0.067(4) 0.017(3) 0.020(3) 0.012(3)
C21 0.062(4) 0.046(4) 0.080(5) 0.004(4) 0.019(4) 0.002(3)
C22 0.045(3) 0.048(4) 0.059(4) -0.011(3) 0.004(3) 0.004(3)
C23 0.042(3) 0.039(3) 0.037(3) 0.002(2) 0.008(2) 0.011(3)
C24 0.036(3) 0.042(3) 0.036(3) -0.004(2) 0.004(2) 0.013(2)
C25 0.046(3) 0.056(4) 0.038(3) 0.007(3) 0.006(2) 0.011(3)
C26 0.057(4) 0.070(5) 0.059(4) 0.015(3) 0.008(3) 0.003(4)
C27 0.053(4) 0.061(5) 0.083(5) 0.001(4) 0.004(3) -0.001(3)
C28 0.062(4) 0.064(5) 0.052(4) -0.003(3) -0.002(3) 0.012(4)
C29 0.055(4) 0.066(5) 0.044(3) 0.010(3) 0.007(3) 0.023(3)
C30 0.045(3) 0.051(4) 0.040(3) 0.009(3) 0.009(2) 0.018(3)
C31 0.045(3) 0.041(3) 0.044(3) 0.003(3) 0.015(3) 0.013(3)
C32 0.054(4) 0.067(5) 0.052(4) 0.018(3) 0.021(3) 0.018(3)
C33 0.069(5) 0.061(5) 0.091(5) 0.028(4) 0.037(4) 0.009(4)
C34 0.069(5) 0.051(4) 0.097(6) 0.004(4) 0.023(4) 0.003(3)
C35 0.054(4) 0.061(4) 0.069(4) -0.007(4) 0.013(3) 0.006(3)
C36 0.043(3) 0.053(4) 0.047(3) 0.006(3) 0.010(3) 0.008(3)

loop_
_atom_type_symbol
_atom_type_description
_atom_type_scat_dispersion_real
_atom_type_scat_dispersion_imag
_atom_type_scat_source
C C 0.0033 0.0016 'International Tables Vol C Tables 4.2.6.8 and 6.1.1.4'
H H 0.0000 0.0000 'International Tables Vol C Tables 4.2.6.8 and 6.1.1.4'
N N 0.0061 0.0033 'International Tables Vol C Tables 4.2.6.8 and 6.1.1.4'
O O 0.0106 0.0060 'International Tables Vol C Tables 4.2.6.8 and 6.1.1.4'
S S 0.1246 0.1234 'International Tables Vol C Tables 4.2.6.8 and 6.1.1.4'
Zn Zn 0.2839 1.4301 'International Tables Vol C Tables 4.2.6.8 and 6.1.1.4'

loop_
_geom_angle_atom_site_label_1
_geom_angle_atom_site_label_2
_geom_angle_atom_site_label_3
_geom_angle
_geom_angle_site_symmetry_1
_geom_angle_site_symmetry_3
_geom_angle_publ_flag
O2 Zn1 O4 127.85(15) . . ?
O2 Zn1 N1 114.98(15) . . ?
O4 Zn1 N1 105.49(16) . . ?
O2 Zn1 N2 104.51(16) . . ?
O4 Zn1 N2 114.32(15) . . ?
N1 Zn1 N2 79.46(17) . . ?
C25 S1 C36 90.4(3) . . ?
C6 O2 Zn1 106.1(4) . . ?
C12 O4 Zn1 106.1(3) . . ?
C13 N1 C24 118.4(5) . . ?
C13 N1 Zn1 128.8(4) . . ?
C24 N1 Zn1 112.8(3) . . ?
C22 N2 C23 117.7(5) . . ?
C22 N2 Zn1 129.0(4) . . ?
C23 N2 Zn1 113.4(3) . . ?
C2 C1 C5 122.4(5) . 3_576 ?
C2 C1 C1 119.8(6) . 3_576 ?
C5 C1 C1 117.8(6) 3_576 3_576 ?
C3 C2 C1 119.5(5) . . ?
C2 C3 C4 122.5(6) . . ?
C5 C4 C3 119.4(5) . . ?
C5 C4 C6 119.6(5) . . ?
C3 C4 C6 121.1(5) . . ?
C4 C5 C1 121.0(5) . 3_576 ?
O1 C6 O2 123.8(5) . . ?
O1 C6 C4 121.9(6) . . ?
O2 C6 C4 114.3(5) . . ?
C8 C7 C7 118.7(6) . 3_766 ?
C8 C7 C11 122.9(4) . 3_766 ?
C7 C7 C11 118.3(6) 3_766 3_766 ?
C9 C8 C7 120.6(5) . . ?
C8 C9 C10 120.9(5) . . ?
C11 C10 C9 120.1(5) . . ?
C11 C10 C12 119.3(5) . . ?
C9 C10 C12 120.5(5) . . ?
C10 C11 C7 121.4(5) . 3_766 ?
O3 C12 O4 122.7(5) . . ?
O3 C12 C10 121.1(5) . . ?
O4 C12 C10 116.1(5) . . ?
N1 C13 C14 122.2(6) . . ?
C15 C14 C13 119.1(6) . . ?
C14 C15 C16 120.9(5) . . ?
C15 C16 C24 116.6(5) . . ?
C15 C16 C17 124.6(5) . . ?
C24 C16 C17 118.8(5) . . ?
C18 C17 C16 120.7(5) . . ?
C17 C18 C19 121.7(6) . . ?
C23 C19 C20 118.4(5) . . ?
C23 C19 C18 118.6(6) . . ?
C20 C19 C18 123.0(6) . . ?
C21 C20 C19 118.9(6) . . ?
C20 C21 C22 119.7(6) . . ?
N2 C22 C21 122.7(5) . . ?
N2 C23 C19 122.6(5) . . ?
N2 C23 C24 116.7(4) . . ?
C19 C23 C24 120.7(5) . . ?
N1 C24 C16 122.8(5) . . ?
N1 C24 C23 117.7(4) . . ?
C16 C24 C23 119.5(5) . . ?
C30 C25 C26 120.6(5) . . ?
C30 C25 S1 113.7(5) . . ?
C26 C25 S1 125.7(4) . . ?
C27 C26 C25 119.4(6) . . ?
C26 C27 C28 119.2(6) . . ?
C29 C28 C27 121.7(6) . . ?
C28 C29 C30 119.8(5) . . ?
C25 C30 C29 119.3(6) . . ?
C25 C30 C31 111.6(5) . . ?
C29 C30 C31 129.1(5) . . ?
C32 C31 C36 117.8(6) . . ?
C32 C31 C30 130.7(5) . . ?
C36 C31 C30 111.5(5) . . ?
C33 C32 C31 120.3(6) . . ?
C32 C33 C34 121.1(6) . . ?
C35 C34 C33 120.8(7) . . ?
C34 C35 C36 118.5(6) . . ?
C35 C36 C31 121.4(5) . . ?
C35 C36 S1 125.7(5) . . ?
C31 C36 S1 112.9(4) . . ?

loop_
_geom_bond_atom_site_label_1
_geom_bond_atom_site_label_2
_geom_bond_distance
_geom_bond_site_symmetry_2
_geom_bond_publ_flag
Zn1 O2 1.945(4) . ?
Zn1 O4 1.956(3) . ?
Zn1 N1 2.087(4) . ?
Zn1 N2 2.093(4) . ?
S1 C25 1.732(6) . ?
S1 C36 1.747(6) . ?
O1 C6 1.223(7) . ?
O2 C6 1.279(7) . ?
O3 C12 1.235(6) . ?
O4 C12 1.279(6) . ?
N1 C13 1.332(7) . ?
N1 C24 1.361(6) . ?
N2 C22 1.333(7) . ?
N2 C23 1.353(6) . ?
C1 C2 1.394(7) . ?
C1 C5 1.440(7) 3_576 ?
C1 C1 1.441(10) 3_576 ?
C2 C3 1.372(7) . ?
C3 C4 1.405(7) . ?
C4 C5 1.356(7) . ?
C4 C6 1.511(7) . ?
C7 C8 1.415(7) . ?
C7 C7 1.424(9) 3_766 ?
C7 C11 1.425(6) 3_766 ?
C8 C9 1.367(6) . ?
C9 C10 1.402(7) . ?
C10 C11 1.351(7) . ?
C10 C12 1.509(7) . ?
C13 C14 1.407(8) . ?
C14 C15 1.353(8) . ?
C15 C16 1.400(8) . ?
C16 C24 1.408(7) . ?
C16 C17 1.438(8) . ?
C17 C18 1.347(8) . ?
C18 C19 1.432(8) . ?
C19 C23 1.389(7) . ?
C19 C20 1.395(8) . ?
C20 C21 1.358(8) . ?
C21 C22 1.387(8) . ?
C23 C24 1.431(7) . ?
C25 C30 1.392(7) . ?
C25 C26 1.395(8) . ?
C26 C27 1.383(8) . ?
C27 C28 1.392(8) . ?
C28 C29 1.360(8) . ?
C29 C30 1.392(8) . ?
C30 C31 1.444(8) . ?
C31 C32 1.393(7) . ?
C31 C36 1.402(7) . ?
C32 C33 1.362(9) . ?
C33 C34 1.377(9) . ?
C34 C35 1.366(8) . ?
C35 C36 1.394(8) . ?
